data_2206697
loop_
_publ_author_name
'Fu, Yun-Long'
'Xu, Zhi-Wei'
'Ren, Jia-Lin'
'Ng, Seik Weng'

_publ_section_title
;<i>catena</i>-Poly[piperazinium(2+)
 [ferrate(III)-\m-hydroxo-\k^2^<i>O</i>:<i>O</i>-di-\m-sulfato-\k^4^<i>O</i>:<i>O</i>']
 monohydrate]
;
_journal_coeditor_code HB6248
_journal_issue 9
_journal_name_full 'Acta Crystallographica Section E'
_journal_page_first m1831
_journal_page_last m1833
_journal_paper_doi 10.1107/S1600536805026218
_journal_volume 61
_journal_year 2005
_chemical_formula_iupac '(C4 H12 N2) [Fe (O H) (S O4)2], H2 O'
_chemical_formula_moiety 'C4 H12 N2 2+, Fe H O9 S2 2-, H2 O'
_chemical_formula_sum 'C4 H15 Fe N2 O10 S2'
_chemical_formula_weight 371.15
_chemical_name_systematic
;
catena-Poly[piperazinium(2+) [ferrate(III)-\m-hydroxo-\k^2^O:O-
di-\m-sulfato-\k^4^O:O'] monohydrate]
;
_space_group_IT_number 14
_symmetry_cell_setting monoclinic
_symmetry_space_group_name_Hall '-P 2ybc'
_symmetry_space_group_name_H-M 'P 1 21/c 1'
_atom_sites_solution_hydrogens 'difmap (O-H) and geom (others)'
_atom_sites_solution_primary direct
_atom_sites_solution_secondary difmap
_audit_creation_method SHELXL-97
_cell_angle_alpha 90.00
_cell_angle_beta 98.0940(10)
_cell_angle_gamma 90.00
_cell_formula_units_Z 4
_cell_length_a 9.2570(6)
_cell_length_b 18.3180(10)
_cell_length_c 7.1562(4)
_cell_measurement_reflns_used 3698
_cell_measurement_temperature 295(2)
_cell_measurement_theta_max 28.0
_cell_measurement_theta_min 2.2
_cell_volume 1201.39(12)
_computing_cell_refinement 'SAINT (Bruker, 2002)'
_computing_data_collection 'SMART (Bruker, 2002)'
_computing_data_reduction SAINT
_computing_molecular_graphics 'ORTEPII (Johnson, 1976)'
_computing_publication_material SHELXL97
_computing_structure_refinement 'SHELXL97 (Sheldrick, 1997)'
_computing_structure_solution 'SHELXS97 (Sheldrick, 1997)'
_diffrn_ambient_temperature 295(2)
_diffrn_measured_fraction_theta_full 1.00
_diffrn_measured_fraction_theta_max 1.00
_diffrn_measurement_device_type 'Bruker APEX area-detector'
_diffrn_measurement_method '\f and \w'
_diffrn_radiation_monochromator graphite
_diffrn_radiation_source 'fine-focus sealed tube'
_diffrn_radiation_type MoK\a
_diffrn_radiation_wavelength 0.71073
_diffrn_reflns_av_R_equivalents 0.041
_diffrn_reflns_av_sigmaI/netI 0.033
_diffrn_reflns_limit_h_max 11
_diffrn_reflns_limit_h_min -11
_diffrn_reflns_limit_k_max 23
_diffrn_reflns_limit_k_min -23
_diffrn_reflns_limit_l_max 9
_diffrn_reflns_limit_l_min -9
_diffrn_reflns_number 13166
_diffrn_reflns_theta_full 27.5
_diffrn_reflns_theta_max 27.5
_diffrn_reflns_theta_min 2.2
_diffrn_standards_decay_% 0
_diffrn_standards_interval_count 0
_diffrn_standards_interval_time 0
_diffrn_standards_number 0
_exptl_absorpt_coefficient_mu 1.656
_exptl_absorpt_correction_T_max 0.907
_exptl_absorpt_correction_T_min 0.776
_exptl_absorpt_correction_type multi-scan
_exptl_absorpt_process_details '(SADABS; Sheldrick, 1996)'
_exptl_crystal_colour Yellow
_exptl_crystal_density_diffrn 2.052
_exptl_crystal_density_method 'not measured'
_exptl_crystal_description Rod
_exptl_crystal_F_000 764
_exptl_crystal_size_max 0.26
_exptl_crystal_size_mid 0.07
_exptl_crystal_size_min 0.06
_refine_diff_density_max 0.59
_refine_diff_density_min -0.38
_refine_ls_extinction_method none
_refine_ls_goodness_of_fit_ref 1.07
_refine_ls_hydrogen_treatment mixed
_refine_ls_matrix_type full
_refine_ls_number_parameters 200
_refine_ls_number_reflns 2743
_refine_ls_number_restraints 10
_refine_ls_restrained_S_all 1.07
_refine_ls_R_factor_all 0.045
_refine_ls_R_factor_gt 0.039
_refine_ls_shift/su_max 0.001
_refine_ls_shift/su_mean 0.000
_refine_ls_structure_factor_coef Fsqd
_refine_ls_weighting_details 'calc w = 1/[\s^2^(Fo^2^)+(0.0533P)^2^+1.0669P] where P = (Fo^2^+2Fc^2^)/3'
_refine_ls_weighting_scheme calc
_refine_ls_wR_factor_gt 0.095
_refine_ls_wR_factor_ref 0.098
_reflns_number_gt 2452
_reflns_number_total 2743
_reflns_threshold_expression I>2\s(I)
_cod_data_source_file hb6248.cif
_cod_data_source_block I
_cod_depositor_comments
;
The following automatic conversions were performed:
'_symmetry_cell_setting' value 'Monoclinic' changed to 'monoclinic'
according to '/home/saulius/struct/CIF-dictionaries/cif_core.dic'
dictionary named 'cif_core.dic' version 2.4.1 from 2010-06-29.

Automatic conversion script
Id: cif_fix_enum 1527 2010-12-29 10:47:43Z saulius 

The following automatic conversions were performed:

'_symmetry_cell_setting' value 'Monoclinic' changed to 'monoclinic'
according to /home/saulius/struct/CIF-dictionaries/cif_core.dic
dictionary named 'cif_core.dic' version 2.4.1 from 2010-06-29.

Automatic conversion script
Id: cif_fix_values 1715 2011-07-08 13:25:40Z adriana 
;
_cod_original_cell_volume 1201.40(10)
_cod_original_sg_symbol_H-M 'P 21/c'
_cod_database_code 2206697
_cod_database_fobs_code 2206697

loop_
_symmetry_equiv_pos_as_xyz
'x, y, z'
'-x, y+1/2, -z+1/2'
'-x, -y, -z'
'x, -y-1/2, z-1/2'

loop_
_atom_site_label
_atom_site_fract_x
_atom_site_fract_y
_atom_site_fract_z
_atom_site_U_iso_or_equiv
_atom_site_adp_type
_atom_site_calc_flag
_atom_site_refinement_flags
_atom_site_occupancy
_atom_site_type_symbol
Fe1 0.69457(4) 0.74694(2) 0.59073(5) 0.01270(10) Uani d . 1 Fe
S1 0.93587(7) 0.66313(3) 0.88744(9) 0.0136(2) Uani d . 1 S
S2 0.51170(7) 0.63322(4) 0.81211(9) 0.0140(2) Uani d . 1 S
O1 0.8424(2) 0.67260(10) 0.7021(3) 0.0208(4) Uani d . 1 O
O2 1.0630(3) 0.70880(10) 0.8969(4) 0.0357(6) Uani d . 1 O
O3 0.9774(2) 0.58670(10) 0.9109(3) 0.0242(5) Uani d . 1 O
O4 0.8490(2) 0.68240(10) 1.0406(3) 0.0271(5) Uani d . 1 O
O5 0.5370(2) 0.67640(10) 0.6427(3) 0.0191(4) Uani d . 1 O
O6 0.5342(2) 0.68210(10) 0.9796(3) 0.0208(4) Uani d . 1 O
O7 0.6098(3) 0.57170(10) 0.8414(3) 0.0300(5) Uani d . 1 O
O8 0.3597(2) 0.60890(10) 0.7830(3) 0.0261(5) Uani d . 1 O
O9 0.6936(2) 0.70530(10) 0.3383(3) 0.0159(4) Uani d D 1 O
O1w 0.7209(4) 0.5483(2) 0.2447(4) 0.0465(7) Uani d D 1 O
N1 1.1949(4) 0.8377(2) 0.9563(4) 0.0353(7) Uani d D 1 N
N2 1.2013(3) 0.95730(10) 0.7027(4) 0.0229(5) Uani d D 1 N
C1 1.0666(4) 0.8863(2) 0.9123(5) 0.0316(8) Uani d . 1 C
C2 1.1112(3) 0.9612(2) 0.8584(4) 0.0262(7) Uani d . 1 C
C3 1.3313(4) 0.9105(2) 0.7529(5) 0.0307(7) Uani d . 1 C
C4 1.2846(4) 0.8349(2) 0.8010(5) 0.0382(9) Uani d . 1 C
H9o 0.694(4) 0.6596(6) 0.332(5) 0.030(10) Uiso d D 1 H
H1w1 0.710(6) 0.564(2) 0.133(3) 0.09(2) Uiso d D 1 H
H1w2 0.673(4) 0.5090(10) 0.249(6) 0.060(10) Uiso d D 1 H
H1n1 1.161(4) 0.7950(10) 0.968(5) 0.060(10) Uiso d D 1 H
H1n2 1.242(4) 0.852(2) 1.061(3) 0.040(10) Uiso d D 1 H
H2n1 1.237(3) 0.9980(10) 0.680(4) 0.030(10) Uiso d D 1 H
H2n2 1.150(3) 0.941(2) 0.604(3) 0.020(10) Uiso d D 1 H
H1a 1.0158 0.8897 1.0217 0.038 Uiso calc R 1 H
H1b 0.9999 0.8655 0.8093 0.038 Uiso calc R 1 H
H2a 1.0249 0.9903 0.8188 0.031 Uiso calc R 1 H
H2b 1.1666 0.9847 0.9671 0.031 Uiso calc R 1 H
H3a 1.3936 0.9312 0.8602 0.037 Uiso calc R 1 H
H3b 1.3867 0.9081 0.6476 0.037 Uiso calc R 1 H
H4a 1.2286 0.8129 0.6906 0.046 Uiso calc R 1 H
H4b 1.3701 0.8049 0.8384 0.046 Uiso calc R 1 H

loop_
_atom_site_aniso_label
_atom_site_aniso_U_11
_atom_site_aniso_U_22
_atom_site_aniso_U_33
_atom_site_aniso_U_12
_atom_site_aniso_U_13
_atom_site_aniso_U_23
Fe1 0.0143(2) 0.0163(2) 0.0076(2) -0.00060(10) 0.00120(10) 0.00070(10)
S1 0.0128(3) 0.0145(3) 0.0129(3) 0.0018(2) 0.0004(2) -0.0011(2)
S2 0.0143(3) 0.0152(3) 0.0122(3) -0.0021(2) 0.0007(2) 0.0008(2)
O1 0.0220(10) 0.0270(10) 0.0130(10) 0.0080(10) -0.0010(10) -0.0010(10)
O2 0.0250(10) 0.0310(10) 0.049(2) -0.0120(10) -0.0030(10) 0.0040(10)
O3 0.0290(10) 0.0160(10) 0.0260(10) 0.0060(10) -0.0030(10) -0.0010(10)
O4 0.0310(10) 0.0370(10) 0.0140(10) 0.0180(10) 0.0040(10) 0.0020(10)
O5 0.0190(10) 0.0240(10) 0.0140(10) -0.0060(10) 0.0020(10) 0.0020(10)
O6 0.0240(10) 0.0250(10) 0.0140(10) -0.0080(10) 0.0030(10) -0.0020(10)
O7 0.0340(10) 0.0220(10) 0.0350(10) 0.0090(10) 0.0060(10) 0.0030(10)
O8 0.0190(10) 0.0360(10) 0.0230(10) -0.0110(10) 0.0000(10) 0.0050(10)
O9 0.0230(10) 0.0150(10) 0.0100(10) 0.0020(10) 0.0030(10) 0.0000(10)
O1w 0.071(2) 0.034(2) 0.031(2) -0.0070(10) -0.0050(10) 0.0080(10)
N1 0.048(2) 0.0220(10) 0.030(2) -0.0130(10) -0.0190(10) 0.0090(10)
N2 0.0280(10) 0.0230(10) 0.0180(10) -0.0060(10) 0.0030(10) 0.0030(10)
C1 0.025(2) 0.047(2) 0.022(2) -0.013(2) 0.0010(10) 0.0060(10)
C2 0.027(2) 0.029(2) 0.023(2) 0.0030(10) 0.0070(10) 0.0010(10)
C3 0.024(2) 0.042(2) 0.027(2) 0.0040(10) 0.0060(10) -0.0060(10)
C4 0.045(2) 0.030(2) 0.034(2) 0.012(2) -0.013(2) -0.011(2)

loop_
_atom_type_symbol
_atom_type_description
_atom_type_scat_dispersion_real
_atom_type_scat_dispersion_imag
_atom_type_scat_source
C C 0.0033 0.0016 'International Tables Vol C Tables 4.2.6.8 and 6.1.1.4'
H H 0.0000 0.0000 'International Tables Vol C Tables 4.2.6.8 and 6.1.1.4'
N N 0.0061 0.0033 'International Tables Vol C Tables 4.2.6.8 and 6.1.1.4'
O O 0.0106 0.0060 'International Tables Vol C Tables 4.2.6.8 and 6.1.1.4'
S S 0.1246 0.1234 'International Tables Vol C Tables 4.2.6.8 and 6.1.1.4'
Fe Fe 0.3463 0.8444 'International Tables Vol C Tables 4.2.6.8 and 6.1.1.4'

loop_
_geom_angle_atom_site_label_1
_geom_angle_atom_site_label_2
_geom_angle_atom_site_label_3
_geom_angle_site_symmetry_1
_geom_angle_site_symmetry_3
_geom_angle
_geom_angle_publ_flag
O1 Fe1 O4 . 4_575 92.60(10) n
O1 Fe1 O5 . . 87.80(10) n
O1 Fe1 O6 . 4_575 176.40(10) n
O1 Fe1 O9 . . 90.90(10) n
O1 Fe1 O9 . 4_576 91.90(10) n
O4 Fe1 O6 4_575 4_575 91.00(10) n
O4 Fe1 O5 4_575 . 179.30(10) n
O4 Fe1 O9 4_575 . 89.90(10) n
O4 Fe1 O9 4_575 4_576 88.20(10) n
O5 Fe1 O6 . 4_575 88.60(10) n
O5 Fe1 O9 . . 90.60(10) n
O5 Fe1 O9 . 4_576 91.40(10) n
O6 Fe1 O9 4_575 . 88.90(10) n
O6 Fe1 O9 4_575 4_576 88.40(10) n
O9 Fe1 O9 . 4_576 176.60(10) n
O2 S1 O3 . . 110.70(10) no
O2 S1 O1 . . 110.10(10) no
O3 S1 O1 . . 109.00(10) no
O2 S1 O4 . . 110.6(2) no
O3 S1 O4 . . 107.70(10) no
O1 S1 O4 . . 108.80(10) no
O7 S2 O8 . . 110.80(10) no
O7 S2 O6 . . 109.80(10) no
O8 S2 O6 . . 108.70(10) no
O7 S2 O5 . . 111.30(10) no
O8 S2 O5 . . 107.70(10) no
O6 S2 O5 . . 108.40(10) no
S1 O1 Fe1 . . 135.10(10) y
S1 O4 Fe1 . 4_576 139.40(10) y
S2 O5 Fe1 . . 133.40(10) y
S2 O6 Fe1 . 4_576 135.00(10) y
Fe1 O9 Fe1 . 4_575 130.80(10) y
C3 N2 C2 . . 111.7(2) no
N1 C1 C2 . . 111.3(3) no
N2 C2 C1 . . 110.7(3) no
N2 C3 C4 . . 109.8(3) no
N1 C4 C3 . . 110.5(3) no
Fe1 O9 H9o . . 116(2) no
Fe1 O9 H9o 4_575 . 113(2) no
H1w1 O1w H1w2 . . 110(2) no
C4 N1 C1 . . 112.3(3) no
C4 N1 H1n1 . . 107(3) no
C1 N1 H1n1 . . 106(3) no
C4 N1 H1n2 . . 114(3) no
C1 N1 H1n2 . . 107(3) no
H1n1 N1 H1n2 . . 110(2) no
C3 N2 H2n1 . . 104(2) no
C2 N2 H2n1 . . 112(2) no
C3 N2 H2n2 . . 110(2) no
C2 N2 H2n2 . . 109(2) no
H2n1 N2 H2n2 . . 110(2) no
N1 C1 H1a . . 109.4 no
C2 C1 H1a . . 109.4 no
N1 C1 H1b . . 109.4 no
C2 C1 H1b . . 109.4 no
H1a C1 H1b . . 108.0 no
N2 C2 H2a . . 109.5 no
C1 C2 H2a . . 109.5 no
N2 C2 H2b . . 109.5 no
C1 C2 H2b . . 109.5 no
H2a C2 H2b . . 108.1 no
N2 C3 H3a . . 109.7 no
C4 C3 H3a . . 109.7 no
N2 C3 H3b . . 109.7 no
C4 C3 H3b . . 109.7 no
H3a C3 H3b . . 108.2 no
N1 C4 H4a . . 109.6 no
C3 C4 H4a . . 109.6 no
N1 C4 H4b . . 109.6 no
C3 C4 H4b . . 109.6 no
H4a C4 H4b . . 108.1 no

loop_
_geom_bond_atom_site_label_1
_geom_bond_atom_site_label_2
_geom_bond_site_symmetry_2
_geom_bond_distance
_geom_bond_publ_flag
Fe1 O1 . 2.014(2) yes
Fe1 O4 4_575 1.999(2) yes
Fe1 O5 . 2.023(2) yes
Fe1 O6 4_575 2.048(2) yes
Fe1 O9 . 1.960(2) yes
Fe1 O9 4_576 1.977(2) yes
S1 O2 . 1.437(2) no
S1 O3 . 1.455(2) no
S1 O1 . 1.488(2) no
S1 O4 . 1.490(2) no
S2 O7 . 1.444(2) no
S2 O8 . 1.463(2) no
S2 O6 . 1.487(2) no
S2 O5 . 1.493(2) no
N1 C4 . 1.479(5) no
N1 C1 . 1.482(5) no
N2 C3 . 1.481(4) no
N2 C2 . 1.484(4) no
C1 C2 . 1.499(4) no
C3 C4 . 1.504(5) no
O9 H9o . 0.840(10) no
O1w H1w1 . 0.850(10) no
O1w H1w2 . 0.850(10) no
N1 H1n1 . 0.850(10) no
N1 H1n2 . 0.850(10) no
N2 H2n1 . 0.850(10) no
N2 H2n2 . 0.850(10) no
C1 H1a . 0.97 no
C1 H1b . 0.97 no
C2 H2a . 0.97 no
C2 H2b . 0.97 no
C3 H3a . 0.97 no
C3 H3b . 0.97 no
C4 H4a . 0.97 no
C4 H4b . 0.97 no

loop_
_geom_hbond_atom_site_label_D
_geom_hbond_atom_site_label_H
_geom_hbond_atom_site_label_A
_geom_hbond_site_symmetry_A
_geom_hbond_distance_DH
_geom_hbond_distance_HA
_geom_hbond_distance_DA
_geom_hbond_angle_DHA
_geom_hbond_publ_flag
O9 H9o O1w . 0.840(10) 2.160(10) 2.971(3) 164(3) yes
O1w H1w1 O7 1_554 0.850(10) 2.16(2) 2.955(4) 155(4) yes
O1w H1w2 O8 3_666 0.850(10) 2.19(2) 2.974(4) 153(4) yes
N1 H1n1 O2 . 0.850(10) 1.860(10) 2.666(4) 158(3) yes
N1 H1n2 O8 4_676 0.850(10) 1.930(10) 2.783(4) 173(3) yes
N2 H2n1 O7 2_756 0.850(10) 1.97(2) 2.775(3) 157(3) yes
N2 H2n2 O3 4_575 0.850(10) 2.020(10) 2.844(3) 162(3) yes

loop_
_geom_torsion_atom_site_label_1
_geom_torsion_atom_site_label_2
_geom_torsion_atom_site_label_3
_geom_torsion_atom_site_label_4
_geom_torsion_site_symmetry_1
_geom_torsion_site_symmetry_4
_geom_torsion
_geom_torsion_publ_flag
O2 S1 O1 Fe1 . . -80.3(2) no
O3 S1 O1 Fe1 . . 158.2(2) no
O4 S1 O1 Fe1 . . 41.0(2) no
O9 Fe1 O1 S1 . . 168.6(2) no
O9 Fe1 O1 S1 4_576 . -9.5(2) no
O4 Fe1 O1 S1 4_575 . 78.7(2) no
O5 Fe1 O1 S1 . . -100.8(2) no
O2 S1 O4 Fe1 . 4_576 85.3(3) no
O3 S1 O4 Fe1 . 4_576 -153.7(2) no
O1 S1 O4 Fe1 . 4_576 -35.7(3) no
O7 S2 O5 Fe1 . . -74.6(2) no
O8 S2 O5 Fe1 . . 163.8(2) no
O6 S2 O5 Fe1 . . 46.3(2) no
O9 Fe1 O5 S2 . . 139.7(2) no
O9 Fe1 O5 S2 4_576 . -43.1(2) no
O1 Fe1 O5 S2 . . 48.8(2) no
O6 Fe1 O5 S2 4_575 . -131.5(2) no
O7 S2 O6 Fe1 . 4_576 71.9(2) no
O8 S2 O6 Fe1 . 4_576 -166.8(2) no
O5 S2 O6 Fe1 . 4_576 -50.0(2) no
O4 Fe1 O9 Fe1 4_575 4_575 -44.50(10) no
O1 Fe1 O9 Fe1 . 4_575 -137.20(10) no
O5 Fe1 O9 Fe1 . 4_575 135.00(10) no
O6 Fe1 O9 Fe1 4_575 4_575 46.40(10) no
C4 N1 C1 C2 . . -54.3(4) no
C3 N2 C2 C1 . . -56.5(3) no
N1 C1 C2 N2 . . 53.7(4) no
C2 N2 C3 C4 . . 58.1(3) no
C1 N1 C4 C3 . . 55.9(4) no
N2 C3 C4 N1 . . -57.1(4) no
